data_7227486
loop_
_publ_author_name
'van Well, Natalija'
'Bolte, Michael'
'Delley, Bernard'
'Wolf, Bernd'
'Lang, Michael'
'Schefer, J\"urg'
'R\"uegg, Christian'
'Assmus, Wolf'
'Krellner, Cornelius'

_publ_section_title
;
 Interplay between structure and magnetism in the low-dimensional spin
 system: K(C8H16O4)2CuCl3&#x00B7;H2O
;
_journal_issue 7
_journal_name_full CrystEngComm
_journal_page_first 1028
_journal_paper_doi 10.1039/C6CE02331B
_journal_volume 19
_journal_year 2017
_chemical_formula_moiety 'C16 H34 Cl3 Cu K O9'
_chemical_formula_sum 'C16 H34 Cl3 Cu K O9'
_chemical_formula_weight 579.42
_space_group_crystal_system monoclinic
_space_group_IT_number 14
_space_group_name_Hall '-P 2yn'
_space_group_name_H-M_alt 'P 1 21/n 1'
_symmetry_space_group_name_Hall '-P 2yn'
_symmetry_space_group_name_H-M 'P 1 21/n 1'
_atom_sites_solution_hydrogens mixed
_audit_creation_method SHELXL-2013
_audit_update_record
;
2015-10-09 deposited with the CCDC.
2017-01-10 downloaded from the CCDC.
;
_cell_angle_alpha 90
_cell_angle_beta 100.945(4)
_cell_angle_gamma 90
_cell_formula_units_Z 4
_cell_length_a 9.5976(5)
_cell_length_b 11.9814(9)
_cell_length_c 21.8713(11)
_cell_measurement_reflns_used 31681
_cell_measurement_temperature 173(2)
_cell_measurement_theta_max 28.1
_cell_measurement_theta_min 3.5
_cell_volume 2469.3(3)
_computing_cell_refinement 'X-Area (Stoe & Cie, 2001)'
_computing_data_collection 'X-Area (Stoe & Cie, 2001)'
_computing_data_reduction 'X-Area (Stoe & Cie, 2001)'
_computing_molecular_graphics 'XP in SHELXTL-Plus (Sheldrick, 2008)'
_computing_structure_refinement 'SHELXL-2013 (Sheldrick, 2013)'
_diffrn_ambient_temperature 173(2)
_diffrn_measured_fraction_theta_full 0.996
_diffrn_measured_fraction_theta_max 0.988
_diffrn_measurement_device_type 'STOE IPDS II two-circle-diffractometer'
_diffrn_measurement_method \w
_diffrn_radiation_type MoK\a
_diffrn_radiation_wavelength 0.71073
_diffrn_reflns_av_R_equivalents 0.0814
_diffrn_reflns_av_unetI/netI 0.0486
_diffrn_reflns_Laue_measured_fraction_full 0.996
_diffrn_reflns_Laue_measured_fraction_max 0.988
_diffrn_reflns_limit_h_max 12
_diffrn_reflns_limit_h_min -11
_diffrn_reflns_limit_k_max 15
_diffrn_reflns_limit_k_min -15
_diffrn_reflns_limit_l_max 28
_diffrn_reflns_limit_l_min -28
_diffrn_reflns_number 25729
_diffrn_reflns_point_group_measured_fraction_full 0.996
_diffrn_reflns_point_group_measured_fraction_max 0.988
_diffrn_reflns_theta_full 25.000
_diffrn_reflns_theta_max 27.689
_diffrn_reflns_theta_min 3.231
_exptl_absorpt_coefficient_mu 1.419
_exptl_absorpt_correction_T_max 0.945
_exptl_absorpt_correction_T_min 0.755
_exptl_absorpt_correction_type multi-scan
_exptl_absorpt_process_details 'X-Area (Stoe & Cie, 2001)'
_exptl_crystal_colour yellow
_exptl_crystal_density_diffrn 1.559
_exptl_crystal_description plate
_exptl_crystal_F_000 1204
_exptl_crystal_size_max 0.210
_exptl_crystal_size_mid 0.150
_exptl_crystal_size_min 0.040
_refine_diff_density_max 1.579
_refine_diff_density_min -0.589
_refine_diff_density_rms 0.107
_refine_ls_extinction_method none
_refine_ls_goodness_of_fit_ref 1.061
_refine_ls_hydrogen_treatment mixed
_refine_ls_matrix_type full
_refine_ls_number_parameters 279
_refine_ls_number_reflns 5712
_refine_ls_number_restraints 2
_refine_ls_restrained_S_all 1.061
_refine_ls_R_factor_all 0.0575
_refine_ls_R_factor_gt 0.0515
_refine_ls_shift/su_max 0.000
_refine_ls_shift/su_mean 0.000
_refine_ls_structure_factor_coef Fsqd
_refine_ls_weighting_details 'w=1/[\s^2^(Fo^2^)+(0.0502P)^2^+6.7412P] where P=(Fo^2^+2Fc^2^)/3'
_refine_ls_weighting_scheme calc
_refine_ls_wR_factor_gt 0.1245
_refine_ls_wR_factor_ref 0.1282
_reflns_Friedel_coverage 0.000
_reflns_number_gt 5148
_reflns_number_total 5712
_reflns_threshold_expression 'I > 2\s(I)'
_cod_data_source_file c6ce02331b1.cif
_cod_data_source_block wa1761
_cod_depositor_comments 'Adding full bibliography for 7227486.cif.'
_cod_database_code 7227486
_shelx_space_group_comment
; 
The symmetry employed for this shelxl refinement is uniquely defined 
by the following loop, which should always be used as a source of 
symmetry information in preference to the above space-group names. 
They are only intended as comments. 
;
_shelx_estimated_absorpt_t_min 0.755
_shelx_estimated_absorpt_t_max 0.945
_shelxl_version_number 2013-3

loop_
_space_group_symop_operation_xyz
'x, y, z'
'-x+1/2, y+1/2, -z+1/2'
'-x, -y, -z'
'x-1/2, -y-1/2, z-1/2'

loop_
_atom_site_label
_atom_site_type_symbol
_atom_site_fract_x
_atom_site_fract_y
_atom_site_fract_z
_atom_site_U_iso_or_equiv
_atom_site_adp_type
_atom_site_occupancy
_atom_site_site_symmetry_order
_atom_site_calc_flag
_atom_site_refinement_flags_posn
_atom_site_refinement_flags_adp
Cu1 Cu -0.04853(4) 0.23325(3) 0.04116(2) 0.01724(11) Uani 1 1 d . .
O1W O 0.1219(2) 0.16159(19) 0.01985(12) 0.0251(5) Uani 1 1 d D .
H1WA H 0.197(3) 0.185(3) 0.0390(19) 0.032(11) Uiso 1 1 d D .
H1WB H 0.121(5) 0.0932(17) 0.014(2) 0.031(11) Uiso 1 1 d D .
Cl1 Cl 0.06983(8) 0.29640(7) 0.13147(3) 0.02384(16) Uani 1 1 d . .
Cl2 Cl -0.19442(9) 0.37188(7) 0.01131(4) 0.02894(18) Uani 1 1 d . .
Cl3 Cl -0.18991(8) 0.08935(6) 0.00273(4) 0.02676(18) Uani 1 1 d . .
K1 K 0.39051(7) 0.27362(5) 0.21179(3) 0.01984(15) Uani 1 1 d . .
O1 O 0.4860(2) 0.44524(18) 0.14180(10) 0.0194(4) Uani 1 1 d . .
O2 O 0.3735(2) 0.25628(17) 0.07087(10) 0.0199(4) Uani 1 1 d . .
O3 O 0.5157(3) 0.09659(19) 0.15333(11) 0.0268(5) Uani 1 1 d . .
O4 O 0.6777(3) 0.28518(19) 0.19803(12) 0.0273(5) Uani 1 1 d . .
C1 C 0.4742(3) 0.4457(2) 0.07612(14) 0.0206(6) Uani 1 1 d . .
H1A H 0.5647 0.4206 0.0651 0.025 Uiso 1 1 calc R U
H1B H 0.4541 0.5222 0.0598 0.025 Uiso 1 1 calc R U
C2 C 0.3559(3) 0.3684(2) 0.04757(14) 0.0209(6) Uani 1 1 d . .
H2A H 0.2650 0.3983 0.0558 0.025 Uiso 1 1 calc R U
H2B H 0.3498 0.3670 0.0019 0.025 Uiso 1 1 calc R U
C3 C 0.4908(3) 0.1976(3) 0.05463(16) 0.0250(6) Uani 1 1 d . .
H3A H 0.5793 0.2409 0.0677 0.030 Uiso 1 1 calc R U
H3B H 0.4756 0.1867 0.0090 0.030 Uiso 1 1 calc R U
C4 C 0.5028(3) 0.0864(3) 0.08713(16) 0.0231(6) Uani 1 1 d . .
H4A H 0.4177 0.0412 0.0704 0.028 Uiso 1 1 calc R U
H4B H 0.5867 0.0463 0.0780 0.028 Uiso 1 1 calc R U
C5 C 0.6529(4) 0.0881(3) 0.18978(18) 0.0302(7) Uani 1 1 d . .
H5A H 0.6984 0.0193 0.1779 0.036 Uiso 1 1 calc R U
H5B H 0.6450 0.0809 0.2341 0.036 Uiso 1 1 calc R U
C6 C 0.7468(3) 0.1862(3) 0.18304(18) 0.0300(7) Uani 1 1 d . .
H6A H 0.8397 0.1778 0.2115 0.036 Uiso 1 1 calc R U
H6B H 0.7636 0.1905 0.1398 0.036 Uiso 1 1 calc R U
C7 C 0.7321(3) 0.3837(3) 0.17543(15) 0.0234(6) Uani 1 1 d . .
H7A H 0.7494 0.3715 0.1327 0.028 Uiso 1 1 calc R U
H7B H 0.8229 0.4049 0.2026 0.028 Uiso 1 1 calc R U
C8 C 0.6230(3) 0.4752(3) 0.17534(15) 0.0229(6) Uani 1 1 d . .
H8A H 0.6161 0.4929 0.2189 0.028 Uiso 1 1 calc R U
H8B H 0.6553 0.5433 0.1566 0.028 Uiso 1 1 calc R U
O11 O 0.5568(3) 0.1706(2) 0.32604(12) 0.0294(5) Uani 1 1 d . .
O12 O 0.2566(3) 0.16382(19) 0.29913(12) 0.0290(5) Uani 1 1 d . .
O13 O 0.2340(3) 0.39603(19) 0.28594(11) 0.0276(5) Uani 1 1 d . .
O14 O 0.5338(3) 0.40789(19) 0.31223(12) 0.0277(5) Uani 1 1 d . .
C11 C 0.4840(5) 0.1212(4) 0.3701(2) 0.0421(9) Uani 1 1 d . .
H11A H 0.4696 0.1768 0.4018 0.051 Uiso 1 1 calc R U
H11B H 0.5398 0.0582 0.3915 0.051 Uiso 1 1 calc R U
C12 C 0.3435(5) 0.0803(3) 0.33499(19) 0.0401(9) Uani 1 1 d . .
H12A H 0.3609 0.0197 0.3066 0.048 Uiso 1 1 calc R U
H12B H 0.2899 0.0478 0.3652 0.048 Uiso 1 1 calc R U
C13 C 0.1822(5) 0.2270(3) 0.3382(2) 0.0427(10) Uani 1 1 d . .
H13A H 0.2474 0.2480 0.3772 0.051 Uiso 1 1 calc R U
H13B H 0.1038 0.1821 0.3491 0.051 Uiso 1 1 calc R U
C14 C 0.1252(4) 0.3281(4) 0.3037(2) 0.0410(9) Uani 1 1 d . .
H14A H 0.0572 0.3056 0.2658 0.049 Uiso 1 1 calc R U
H14B H 0.0728 0.3728 0.3300 0.049 Uiso 1 1 calc R U
C15 C 0.3043(4) 0.4689(3) 0.33204(19) 0.0383(9) Uani 1 1 d . .
H15A H 0.3200 0.4313 0.3731 0.046 Uiso 1 1 calc R U
H15B H 0.2452 0.5359 0.3343 0.046 Uiso 1 1 calc R U
C16 C 0.4387(5) 0.5014(3) 0.3173(2) 0.0403(9) Uani 1 1 d . .
H16A H 0.4867 0.5530 0.3499 0.048 Uiso 1 1 calc R U
H16B H 0.4210 0.5426 0.2773 0.048 Uiso 1 1 calc R U
C17 C 0.5965(5) 0.3610(3) 0.36792(18) 0.0409(9) Uani 1 1 d . .
H17A H 0.5246 0.3491 0.3943 0.049 Uiso 1 1 calc R U
H17B H 0.6705 0.4116 0.3903 0.049 Uiso 1 1 calc R U
C18 C 0.6610(5) 0.2527(4) 0.3558(2) 0.0424(9) Uani 1 1 d . .
H18A H 0.7312 0.2657 0.3287 0.051 Uiso 1 1 calc R U
H18B H 0.7124 0.2218 0.3957 0.051 Uiso 1 1 calc R U

loop_
_atom_site_aniso_label
_atom_site_aniso_U_11
_atom_site_aniso_U_22
_atom_site_aniso_U_33
_atom_site_aniso_U_23
_atom_site_aniso_U_13
_atom_site_aniso_U_12
Cu1 0.01614(18) 0.01794(18) 0.01718(18) -0.00264(13) 0.00198(13) 0.00158(12)
O1W 0.0167(10) 0.0248(11) 0.0332(13) -0.0124(9) 0.0036(9) -0.0007(9)
Cl1 0.0216(3) 0.0290(4) 0.0199(3) -0.0076(3) 0.0015(3) -0.0013(3)
Cl2 0.0301(4) 0.0301(4) 0.0269(4) 0.0059(3) 0.0062(3) 0.0134(3)
Cl3 0.0209(3) 0.0254(4) 0.0334(4) -0.0104(3) 0.0037(3) -0.0040(3)
K1 0.0207(3) 0.0216(3) 0.0179(3) -0.0003(2) 0.0053(2) 0.0001(2)
O1 0.0188(10) 0.0219(10) 0.0180(10) -0.0005(8) 0.0044(8) -0.0014(8)
O2 0.0166(10) 0.0181(10) 0.0256(11) -0.0001(8) 0.0053(8) 0.0009(7)
O3 0.0288(12) 0.0249(11) 0.0251(12) -0.0010(9) 0.0012(9) 0.0046(9)
O4 0.0250(11) 0.0243(11) 0.0347(13) 0.0066(10) 0.0111(10) 0.0025(9)
C1 0.0211(13) 0.0199(13) 0.0206(14) 0.0041(11) 0.0032(11) -0.0002(11)
C2 0.0207(13) 0.0209(14) 0.0193(14) 0.0033(11) -0.0006(11) 0.0013(11)
C3 0.0222(14) 0.0257(15) 0.0295(16) 0.0002(13) 0.0111(12) 0.0026(12)
C4 0.0199(14) 0.0196(14) 0.0297(16) -0.0052(12) 0.0040(12) 0.0015(11)
C5 0.0310(17) 0.0271(16) 0.0322(18) 0.0027(14) 0.0050(14) 0.0080(13)
C6 0.0207(15) 0.0309(17) 0.0378(19) 0.0011(14) 0.0037(13) 0.0056(13)
C7 0.0185(13) 0.0282(15) 0.0225(15) 0.0008(12) 0.0017(11) -0.0047(11)
C8 0.0255(15) 0.0203(14) 0.0226(15) -0.0039(11) 0.0035(12) -0.0060(11)
O11 0.0389(13) 0.0258(11) 0.0259(12) 0.0037(9) 0.0119(10) 0.0029(10)
O12 0.0397(13) 0.0210(11) 0.0283(12) -0.0003(9) 0.0118(10) -0.0012(10)
O13 0.0356(13) 0.0236(11) 0.0256(12) 0.0019(9) 0.0106(10) 0.0010(9)
O14 0.0338(12) 0.0242(11) 0.0275(12) -0.0029(9) 0.0120(10) -0.0028(9)
C11 0.057(3) 0.036(2) 0.034(2) 0.0083(16) 0.0091(18) 0.0020(18)
C12 0.059(3) 0.0265(17) 0.0310(19) 0.0096(14) -0.0013(17) -0.0130(17)
C13 0.050(2) 0.036(2) 0.049(2) 0.0002(17) 0.025(2) -0.0058(17)
C14 0.038(2) 0.041(2) 0.050(2) 0.0036(18) 0.0224(18) 0.0017(16)
C15 0.047(2) 0.0314(18) 0.035(2) -0.0134(15) 0.0027(16) 0.0118(16)
C16 0.055(2) 0.0263(17) 0.041(2) -0.0027(15) 0.0106(18) 0.0006(16)
C17 0.052(2) 0.039(2) 0.0272(18) 0.0023(15) -0.0040(16) -0.0146(18)
C18 0.037(2) 0.052(2) 0.036(2) -0.0009(18) -0.0010(16) 0.0063(17)

loop_
_atom_type_symbol
_atom_type_description
_atom_type_scat_dispersion_real
_atom_type_scat_dispersion_imag
_atom_type_scat_source
C C 0.0033 0.0016 'International Tables Vol C Tables 4.2.6.8 and 6.1.1.4'
H H 0.0000 0.0000 'International Tables Vol C Tables 4.2.6.8 and 6.1.1.4'
Cl Cl 0.1484 0.1585 'International Tables Vol C Tables 4.2.6.8 and 6.1.1.4'
Cu Cu 0.3201 1.2651 'International Tables Vol C Tables 4.2.6.8 and 6.1.1.4'
K K 0.2009 0.2494 'International Tables Vol C Tables 4.2.6.8 and 6.1.1.4'
O O 0.0106 0.0060 'International Tables Vol C Tables 4.2.6.8 and 6.1.1.4'

loop_
_geom_angle_atom_site_label_1
_geom_angle_atom_site_label_2
_geom_angle_atom_site_label_3
_geom_angle
O1W Cu1 Cl2 140.23(8)
O1W Cu1 Cl1 92.94(7)
Cl2 Cu1 Cl1 101.37(3)
O1W Cu1 Cl3 92.65(7)
Cl2 Cu1 Cl3 99.40(3)
Cl1 Cu1 Cl3 139.76(3)
Cu1 O1W H1WA 115(3)
Cu1 O1W H1WB 119(3)
H1WA O1W H1WB 114(4)
Cu1 Cl1 K1 136.47(3)
O1 K1 O13 101.32(7)
O1 K1 O12 160.83(7)
O13 K1 O12 59.52(7)
O1 K1 O4 58.89(6)
O13 K1 O4 132.11(8)
O12 K1 O4 132.23(8)
O1 K1 O14 81.26(7)
O13 K1 O14 59.75(7)
O12 K1 O14 87.51(7)
O4 K1 O14 73.62(7)
O1 K1 O3 95.22(7)
O13 K1 O3 163.37(7)
O12 K1 O3 103.95(7)
O4 K1 O3 59.23(7)
O14 K1 O3 125.48(7)
O1 K1 O11 125.63(7)
O13 K1 O11 89.55(7)
O12 K1 O11 58.48(7)
O4 K1 O11 74.40(7)
O14 K1 O11 58.87(7)
O3 K1 O11 82.15(7)
O1 K1 O2 57.56(6)
O13 K1 O2 132.95(7)
O12 K1 O2 134.88(7)
O4 K1 O2 76.31(7)
O14 K1 O2 137.57(6)
O3 K1 O2 56.34(6)
O11 K1 O2 137.46(6)
O1 K1 Cl1 91.00(5)
O13 K1 Cl1 73.41(6)
O12 K1 Cl1 84.19(6)
O4 K1 Cl1 141.14(6)
O14 K1 Cl1 129.51(6)
O3 K1 Cl1 104.82(5)
O11 K1 Cl1 142.41(5)
O2 K1 Cl1 66.30(4)
O1 K1 C5 94.18(8)
O13 K1 C5 153.46(8)
O12 K1 C5 103.40(8)
O4 K1 C5 42.95(8)
O14 K1 C5 102.23(8)
O3 K1 C5 23.34(8)
O11 K1 C5 63.93(8)
O2 K1 C5 73.59(7)
Cl1 K1 C5 128.16(7)
O1 K1 C8 23.22(7)
O13 K1 C8 101.84(7)
O12 K1 C8 150.73(8)
O4 K1 C8 42.51(7)
O14 K1 C8 63.22(7)
O3 K1 C8 94.03(7)
O11 K1 C8 102.46(7)
O2 K1 C8 74.37(7)
Cl1 K1 C8 113.58(6)
C5 K1 C8 84.19(8)
C1 O1 C8 114.1(2)
C1 O1 K1 125.49(17)
C8 O1 K1 105.52(17)
C3 O2 C2 114.7(2)
C3 O2 K1 112.95(18)
C2 O2 K1 105.90(16)
C5 O3 C4 117.2(3)
C5 O3 K1 103.17(19)
C4 O3 K1 123.48(17)
C7 O4 C6 113.2(2)
C7 O4 K1 120.55(18)
C6 O4 K1 119.22(19)
O1 C1 C2 109.0(2)
O1 C1 H1A 109.9
C2 C1 H1A 109.9
O1 C1 H1B 109.9
C2 C1 H1B 109.9
H1A C1 H1B 108.3
O2 C2 C1 113.5(2)
O2 C2 H2A 108.9
C1 C2 H2A 108.9
O2 C2 H2B 108.9
C1 C2 H2B 108.9
H2A C2 H2B 107.7
O2 C3 C4 108.2(2)
O2 C3 H3A 110.1
C4 C3 H3A 110.1
O2 C3 H3B 110.1
C4 C3 H3B 110.1
H3A C3 H3B 108.4
O3 C4 C3 112.7(3)
O3 C4 H4A 109.1
C3 C4 H4A 109.1
O3 C4 H4B 109.1
C3 C4 H4B 109.1
H4A C4 H4B 107.8
O3 C5 C6 113.7(3)
O3 C5 K1 53.49(15)
C6 C5 K1 88.70(18)
O3 C5 H5A 108.8
C6 C5 H5A 108.8
K1 C5 H5A 160.0
O3 C5 H5B 108.8
C6 C5 H5B 108.8
K1 C5 H5B 74.1
H5A C5 H5B 107.7
O4 C6 C5 108.2(3)
O4 C6 H6A 110.0
C5 C6 H6A 110.1
O4 C6 H6B 110.0
C5 C6 H6B 110.0
H6A C6 H6B 108.4
O4 C7 C8 107.6(2)
O4 C7 H7A 110.2
C8 C7 H7A 110.2
O4 C7 H7B 110.2
C8 C7 H7B 110.2
H7A C7 H7B 108.5
O1 C8 C7 112.9(2)
O1 C8 K1 51.26(13)
C7 C8 K1 88.34(17)
O1 C8 H8A 109.0
C7 C8 H8A 109.0
K1 C8 H8A 76.4
O1 C8 H8B 109.0
C7 C8 H8B 109.0
K1 C8 H8B 158.8
H8A C8 H8B 107.8
C11 O11 C18 111.1(3)
C11 O11 K1 119.3(2)
C18 O11 K1 107.9(2)
C13 O12 C12 110.3(3)
C13 O12 K1 120.1(2)
C12 O12 K1 113.8(2)
C15 O13 C14 115.7(3)
C15 O13 K1 120.0(2)
C14 O13 K1 110.8(2)
C17 O14 C16 114.9(3)
C17 O14 K1 121.2(2)
C16 O14 K1 105.9(2)
O11 C11 C12 107.4(3)
O11 C11 H11A 110.2
C12 C11 H11A 110.2
O11 C11 H11B 110.2
C12 C11 H11B 110.2
H11A C11 H11B 108.5
O12 C12 C11 115.1(3)
O12 C12 H12A 108.5
C11 C12 H12A 108.5
O12 C12 H12B 108.5
C11 C12 H12B 108.5
H12A C12 H12B 107.5
O12 C13 C14 107.9(3)
O12 C13 H13A 110.1
C14 C13 H13A 110.1
O12 C13 H13B 110.1
C14 C13 H13B 110.1
H13A C13 H13B 108.4
O13 C14 C13 112.7(3)
O13 C14 H14A 109.0
C13 C14 H14A 109.0
O13 C14 H14B 109.0
C13 C14 H14B 109.0
H14A C14 H14B 107.8
O13 C15 C16 109.6(3)
O13 C15 H15A 109.8
C16 C15 H15A 109.8
O13 C15 H15B 109.8
C16 C15 H15B 109.8
H15A C15 H15B 108.2
C15 C16 O14 114.1(3)
C15 C16 H16A 108.7
O14 C16 H16A 108.7
C15 C16 H16B 108.7
O14 C16 H16B 108.7
H16A C16 H16B 107.6
O14 C17 C18 109.1(3)
O14 C17 H17A 109.9
C18 C17 H17A 109.9
O14 C17 H17B 109.9
C18 C17 H17B 109.9
H17A C17 H17B 108.3
O11 C18 C17 113.2(3)
O11 C18 H18A 108.9
C17 C18 H18A 108.9
O11 C18 H18B 108.9
C17 C18 H18B 108.9
H18A C18 H18B 107.8

loop_
_geom_bond_atom_site_label_1
_geom_bond_atom_site_label_2
_geom_bond_distance
Cu1 O1W 1.979(2)
Cu1 Cl2 2.1906(8)
Cu1 Cl1 2.2165(8)
Cu1 Cl3 2.2554(8)
O1W H1WA 0.816(19)
O1W H1WB 0.831(19)
Cl1 K1 3.2526(10)
K1 O1 2.818(2)
K1 O13 2.822(2)
K1 O12 2.822(2)
K1 O4 2.832(2)
K1 O14 2.856(3)
K1 O3 2.857(2)
K1 O11 2.967(3)
K1 O2 3.062(2)
K1 C5 3.461(3)
K1 C8 3.482(3)
O1 C1 1.419(4)
O1 C8 1.425(4)
O2 C3 1.428(4)
O2 C2 1.435(4)
O3 C5 1.408(4)
O3 C4 1.435(4)
O4 C7 1.418(4)
O4 C6 1.427(4)
C1 C2 1.506(4)
C1 H1A 0.9900
C1 H1B 0.9900
C2 H2A 0.9900
C2 H2B 0.9900
C3 C4 1.504(4)
C3 H3A 0.9900
C3 H3B 0.9900
C4 H4A 0.9900
C4 H4B 0.9900
C5 C6 1.505(5)
C5 H5A 0.9900
C5 H5B 0.9900
C6 H6A 0.9900
C6 H6B 0.9900
C7 C8 1.515(4)
C7 H7A 0.9900
C7 H7B 0.9900
C8 H8A 0.9900
C8 H8B 0.9900
O11 C11 1.422(5)
O11 C18 1.464(5)
O12 C13 1.430(5)
O12 C12 1.437(5)
O13 C15 1.405(4)
O13 C14 1.435(4)
O14 C17 1.372(5)
O14 C16 1.462(5)
C11 C12 1.502(6)
C11 H11A 0.9900
C11 H11B 0.9900
C12 H12A 0.9900
C12 H12B 0.9900
C13 C14 1.476(6)
C13 H13A 0.9900
C13 H13B 0.9900
C14 H14A 0.9900
C14 H14B 0.9900
C15 C16 1.442(6)
C15 H15A 0.9900
C15 H15B 0.9900
C16 H16A 0.9900
C16 H16B 0.9900
C17 C18 1.483(6)
C17 H17A 0.9900
C17 H17B 0.9900
C18 H18A 0.9900
C18 H18B 0.9900

loop_
_geom_hbond_atom_site_label_D
_geom_hbond_atom_site_label_H
_geom_hbond_atom_site_label_A
_geom_hbond_distance_DH
_geom_hbond_distance_HA
_geom_hbond_distance_DA
_geom_hbond_angle_DHA
_geom_hbond_site_symmetry_A
O1W H1WA O2 0.816(19) 1.90(2) 2.710(3) 170(5) .
O1W H1WB Cl3 0.831(19) 2.33(2) 3.136(2) 163(4) 3

loop_
_geom_torsion_atom_site_label_1
_geom_torsion_atom_site_label_2
_geom_torsion_atom_site_label_3
_geom_torsion_atom_site_label_4
_geom_torsion
C8 O1 C1 C2 155.4(2)
K1 O1 C1 C2 22.7(3)
C3 O2 C2 C1 -66.7(3)
K1 O2 C2 C1 58.6(3)
O1 C1 C2 O2 -56.8(3)
C2 O2 C3 C4 174.9(2)
K1 O2 C3 C4 53.4(3)
C5 O3 C4 C3 -99.4(3)
K1 O3 C4 C3 31.0(3)
O2 C3 C4 O3 -55.9(3)
C4 O3 C5 C6 70.1(4)
K1 O3 C5 C6 -69.2(3)
C4 O3 C5 K1 139.3(3)
C7 O4 C6 C5 -161.6(3)
K1 O4 C6 C5 -10.8(4)
O3 C5 C6 O4 56.4(4)
K1 C5 C6 O4 7.7(3)
C6 O4 C7 C8 161.9(3)
K1 O4 C7 C8 11.5(3)
C1 O1 C8 C7 -73.9(3)
K1 O1 C8 C7 67.7(3)
C1 O1 C8 K1 -141.7(2)
O4 C7 C8 O1 -54.3(3)
O4 C7 C8 K1 -8.0(2)
C18 O11 C11 C12 155.5(3)
K1 O11 C11 C12 29.0(4)
C13 O12 C12 C11 -81.7(4)
K1 O12 C12 C11 56.5(4)
O11 C11 C12 O12 -56.4(5)
C12 O12 C13 C14 165.6(3)
K1 O12 C13 C14 30.4(4)
C15 O13 C14 C13 -82.7(4)
K1 O13 C14 C13 58.1(4)
O12 C13 C14 O13 -59.0(5)
C14 O13 C15 C16 159.8(3)
K1 O13 C15 C16 22.8(4)
O13 C15 C16 O14 -58.8(5)
C17 O14 C16 C15 -74.5(4)
K1 O14 C16 C15 62.0(4)
C16 O14 C17 C18 166.6(3)
K1 O14 C17 C18 37.3(4)
C11 O11 C18 C17 -78.2(4)
K1 O11 C18 C17 54.3(4)
O14 C17 C18 O11 -62.9(4)
